data_7033089
loop_
_publ_author_name
'Camp, Cl\'ement'
'Cooper, Oliver'
'Andrez, Julie'
'P\'ecaut, Jacques'
'Mazzanti, Marinella'

_publ_section_title
;
 CS2 activation at uranium(iii) siloxide ate complexes: the effect of a
 Lewis acidic site.
;
_journal_issue 6
_journal_name_full 'Dalton transactions (Cambridge, England : 2003)'
_journal_page_first 2650
_journal_page_last 2656
_journal_paper_doi 10.1039/c4dt02585g
_journal_volume 44
_journal_year 2015
_chemical_formula_moiety '(C2 S4) K2 (C6 H18 S3)'
_chemical_formula_sum 'C8 H18 K2 O3 S7'
_chemical_formula_weight 464.84
_chemical_name_systematic
; 
 ? 
;
_space_group_crystal_system triclinic
_space_group_IT_number 2
_space_group_name_Hall '-P 1'
_space_group_name_H-M_alt 'P -1'
_symmetry_space_group_name_Hall '-P 1'
_symmetry_space_group_name_H-M 'P -1'
_atom_sites_solution_hydrogens difmap
_audit_creation_method SHELXL-2013
_cell_angle_alpha 90.141(3)
_cell_angle_beta 107.571(3)
_cell_angle_gamma 92.782(3)
_cell_formula_units_Z 2
_cell_length_a 9.9182(3)
_cell_length_b 10.2993(4)
_cell_length_c 10.3745(4)
_cell_measurement_reflns_used 2382
_cell_measurement_temperature 150(2)
_cell_measurement_theta_max 30.9110
_cell_measurement_theta_min 3.8450
_cell_volume 1008.96(7)
_computing_cell_refinement
;
Agilent Technologies, (2013), CrysAlisPro Software system, 
version 1.171. 37.31, Agilent Technologies UK Ltd, Oxford, UK
;
_computing_data_collection
;
Agilent Technologies, (2013), CrysAlisPro Software system, 
version 1.171.37.31, Agilent Technologies UK Ltd, Oxford, UK
;
_computing_data_reduction
;
Agilent Technologies, (2013), CrysAlisPro Software system, 
version 1.171. 37.31, Agilent Technologies UK Ltd, Oxford, UK
;
_computing_molecular_graphics
;
Mercury 3.1 New software for searching the Cambridge Structural Database 
and visualizing crystal structures (I.J. Bruno, J.C. Cole, P.R. Edgington, 
M. Kessler, C.F. Macrae, P. McCabe, J. Pearson, R. Taylor, 
Acta Cryst., 2002, B58, 389-397)
;
_computing_publication_material 'SHELXL-2013 (Sheldrick, 2013)'
_computing_structure_refinement
;
OLEX2: a complete structure solution, refinement and analysis program 
(O. V. Dolomanov, L. J. Bourhis, R. J. Gildea, J. A. K. Howard and 
H. Puschmann. J. Appl. Cryst. 2009, 42, 339-34).
;
_computing_structure_solution
;
SUPERFLIP program (Palatinus, L. & Chapuis, G. J. Appl. Cryst., 2007,
 40, 786-790)
;
_diffrn_ambient_temperature 150(2)
_diffrn_detector_area_resol_mean 15.9653
_diffrn_measured_fraction_theta_full 0.996
_diffrn_measured_fraction_theta_max 0.990
_diffrn_measurement_details
;
  1 omega   39.00   69.00   1.0000   50.0000
omega____ theta____ kappa____ phi______ frames
    -       25.4051 -105.0000   39.0000 30

  2 omega   54.00  102.00   1.0000   50.0000
omega____ theta____ kappa____ phi______ frames
    -       25.4051 -179.0000    0.0000 48

  3 omega  -72.00   20.00   1.0000   50.0000
omega____ theta____ kappa____ phi______ frames
    -      -27.1239  105.0000  139.0000 92

  4 omega  -93.00   -1.00   1.0000   50.0000
omega____ theta____ kappa____ phi______ frames
    -      -27.1239  -37.0000  -90.0000 92

  5 omega  -53.00   44.00   1.0000   50.0000
omega____ theta____ kappa____ phi______ frames
    -      -27.1239   37.0000   90.0000 97

  6 omega    5.00   40.00   1.0000   50.0000
omega____ theta____ kappa____ phi______ frames
    -       25.4051   57.0000 -150.0000 35

  7 omega   -5.00   96.00   1.0000   50.0000
omega____ theta____ kappa____ phi______ frames
    -       25.4051   77.0000   90.0000 101

;
_diffrn_measurement_device_type 'Xcalibur, Sapphire3'
_diffrn_measurement_method '\w scans'
_diffrn_radiation_type MoK\a
_diffrn_radiation_wavelength 0.71073
_diffrn_reflns_av_R_equivalents 0.0408
_diffrn_reflns_av_unetI/netI 0.0744
_diffrn_reflns_Laue_measured_fraction_full 0.996
_diffrn_reflns_Laue_measured_fraction_max 0.990
_diffrn_reflns_limit_h_max 13
_diffrn_reflns_limit_h_min -14
_diffrn_reflns_limit_k_max 14
_diffrn_reflns_limit_k_min -14
_diffrn_reflns_limit_l_max 14
_diffrn_reflns_limit_l_min -14
_diffrn_reflns_number 12179
_diffrn_reflns_point_group_measured_fraction_full 0.996
_diffrn_reflns_point_group_measured_fraction_max 0.990
_diffrn_reflns_theta_full 25.242
_diffrn_reflns_theta_max 30.495
_diffrn_reflns_theta_min 3.864
_exptl_absorpt_coefficient_mu 1.194
_exptl_absorpt_correction_T_max 0.944
_exptl_absorpt_correction_T_min 0.573
_exptl_absorpt_correction_type analytical
_exptl_absorpt_process_details
;
CrysAlisPro, Agilent Technologies,
Version 1.171.36.24 (release 03-12-2012 CrysAlis171 .NET)
(compiled Dec  3 2012,18:21:49)
Analytical numeric absorption correction using a multifaceted crystal
            model based on expressions derived by R.C. Clark & J.S. Reid.
(Clark, R. C. & Reid, J. S. (1995). Acta Cryst. A51, 887-897)
;
_exptl_crystal_colour 'translucent light yellow'
_exptl_crystal_density_diffrn 1.530
_exptl_crystal_description plate
_exptl_crystal_F_000 480
_exptl_crystal_size_max 0.522
_exptl_crystal_size_mid 0.265
_exptl_crystal_size_min 0.020
_refine_diff_density_max 0.459
_refine_diff_density_min -0.400
_refine_diff_density_rms 0.099
_refine_ls_extinction_method none
_refine_ls_goodness_of_fit_ref 1.023
_refine_ls_hydrogen_treatment refall
_refine_ls_matrix_type full
_refine_ls_number_parameters 253
_refine_ls_number_reflns 6084
_refine_ls_number_restraints 0
_refine_ls_restrained_S_all 1.023
_refine_ls_R_factor_all 0.0806
_refine_ls_R_factor_gt 0.0472
_refine_ls_shift/su_max 0.001
_refine_ls_shift/su_mean 0.000
_refine_ls_structure_factor_coef Fsqd
_refine_ls_weighting_details 'w=1/[\s^2^(Fo^2^)+(0.0226P)^2^] where P=(Fo^2^+2Fc^2^)/3'
_refine_ls_weighting_scheme calc
_refine_ls_wR_factor_gt 0.0708
_refine_ls_wR_factor_ref 0.0800
_reflns_Friedel_coverage 0.000
_reflns_number_gt 4408
_reflns_number_total 6084
_reflns_threshold_expression 'I > 2\s(I)'
_cod_data_source_file c4dt02585g2.cif
_cod_data_source_block 5
_cod_depositor_comments 'Adding full bibliography for 7033089--7033091.cif.'
_cod_original_cell_volume 1008.95(6)
_cod_database_code 7033089
_shelx_space_group_comment
; 
The symmetry employed for this shelxl refinement is uniquely defined 
by the following loop, which should always be used as a source of 
symmetry information in preference to the above space-group names. 
They are only intended as comments. 
;
_shelx_estimated_absorpt_t_min 0.574
_shelx_estimated_absorpt_t_max 0.977
_shelxl_version_number 2013-4

loop_
_space_group_symop_operation_xyz
'x, y, z'
'-x, -y, -z'

loop_
_atom_site_label
_atom_site_type_symbol
_atom_site_fract_x
_atom_site_fract_y
_atom_site_fract_z
_atom_site_U_iso_or_equiv
_atom_site_adp_type
_atom_site_occupancy
_atom_site_site_symmetry_order
_atom_site_calc_flag
K1 K 0.66563(6) 0.37920(5) 0.44385(6) 0.02040(12) Uani 1 1 d
K2 K 1.01486(6) 0.18275(5) 0.41091(5) 0.01899(12) Uani 1 1 d
S1 S 0.67086(7) 0.67914(6) 0.53252(7) 0.02245(15) Uani 1 1 d
S2 S 0.65864(7) 0.48552(6) 0.74737(7) 0.02216(15) Uani 1 1 d
S3 S 0.86679(7) 0.80080(6) 0.86757(7) 0.02289(15) Uani 1 1 d
S4 S 0.55044(7) 0.79858(6) 0.81601(7) 0.02421(15) Uani 1 1 d
S11 S 0.84099(7) 0.10508(6) 0.66057(7) 0.01889(14) Uani 1 1 d
S12 S 0.80717(7) 0.41442(6) 0.14402(7) 0.02267(15) Uani 1 1 d
S13 S 1.22275(7) 0.10403(6) 0.76574(7) 0.02057(14) Uani 1 1 d
O11 O 0.86823(18) 0.22559(16) 0.58779(17) 0.0211(4) Uani 1 1 d
O12 O 0.83512(19) 0.35989(17) 0.28407(18) 0.0262(4) Uani 1 1 d
O13 O 1.16658(18) 0.03971(17) 0.62784(18) 0.0234(4) Uani 1 1 d
C1 C 0.6782(2) 0.6355(2) 0.6923(2) 0.0160(5) Uani 1 1 d
C3 C 0.6994(3) 0.7450(2) 0.7926(2) 0.0172(5) Uani 1 1 d
C11 C 0.6595(3) 0.0564(3) 0.5851(3) 0.0262(6) Uani 1 1 d
C12 C 0.8285(4) 0.1596(3) 0.8192(3) 0.0311(7) Uani 1 1 d
C13 C 0.6728(3) 0.5266(3) 0.1289(4) 0.0319(7) Uani 1 1 d
C14 C 0.9487(3) 0.5304(3) 0.1549(4) 0.0348(8) Uani 1 1 d
C15 C 1.4081(3) 0.1392(3) 0.7953(3) 0.0237(6) Uani 1 1 d
C16 C 1.2385(3) -0.0244(3) 0.8840(3) 0.0278(6) Uani 1 1 d
H15A H 1.446(3) 0.174(2) 0.880(3) 0.018(7) Uiso 1 1 d
H13A H 0.708(3) 0.582(3) 0.206(3) 0.025(8) Uiso 1 1 d
H15B H 1.449(3) 0.067(3) 0.787(3) 0.020(7) Uiso 1 1 d
H16A H 1.285(3) -0.099(3) 0.854(3) 0.035(8) Uiso 1 1 d
H14A H 0.918(3) 0.574(3) 0.068(3) 0.041(9) Uiso 1 1 d
H12A H 0.763(3) 0.225(3) 0.801(3) 0.021(7) Uiso 1 1 d
H14B H 0.957(3) 0.584(3) 0.229(3) 0.027(8) Uiso 1 1 d
H15C H 1.422(3) 0.208(3) 0.737(3) 0.027(7) Uiso 1 1 d
H13B H 0.662(3) 0.571(3) 0.052(3) 0.033(8) Uiso 1 1 d
H16B H 1.291(3) 0.014(3) 0.967(3) 0.032(8) Uiso 1 1 d
H11A H 0.600(3) 0.131(3) 0.593(3) 0.024(7) Uiso 1 1 d
H13C H 0.591(4) 0.482(3) 0.130(3) 0.049(10) Uiso 1 1 d
H11B H 0.645(3) 0.035(3) 0.502(3) 0.033(9) Uiso 1 1 d
H14C H 1.025(3) 0.488(3) 0.163(3) 0.039(9) Uiso 1 1 d
H12B H 0.801(3) 0.087(3) 0.859(3) 0.045(9) Uiso 1 1 d
H12C H 0.924(4) 0.183(3) 0.881(3) 0.044(9) Uiso 1 1 d
H16C H 1.138(3) -0.049(3) 0.881(3) 0.031(8) Uiso 1 1 d
H11C H 0.639(3) -0.018(3) 0.634(3) 0.045(9) Uiso 1 1 d

loop_
_atom_site_aniso_label
_atom_site_aniso_U_11
_atom_site_aniso_U_22
_atom_site_aniso_U_33
_atom_site_aniso_U_23
_atom_site_aniso_U_13
_atom_site_aniso_U_12
K1 0.0187(3) 0.0235(3) 0.0196(3) 0.0005(2) 0.0064(2) 0.0030(2)
K2 0.0176(3) 0.0219(3) 0.0186(3) 0.0040(2) 0.0071(2) 0.0022(2)
S1 0.0261(4) 0.0260(3) 0.0156(3) 0.0004(3) 0.0074(3) -0.0024(3)
S2 0.0253(3) 0.0173(3) 0.0251(4) 0.0022(3) 0.0094(3) 0.0007(3)
S3 0.0187(3) 0.0262(3) 0.0212(4) -0.0029(3) 0.0029(3) -0.0039(3)
S4 0.0208(3) 0.0264(3) 0.0276(4) -0.0053(3) 0.0101(3) 0.0042(3)
S11 0.0176(3) 0.0204(3) 0.0205(3) 0.0046(2) 0.0081(3) 0.0034(2)
S12 0.0277(4) 0.0214(3) 0.0202(4) 0.0026(3) 0.0089(3) 0.0024(3)
S13 0.0196(3) 0.0223(3) 0.0207(3) -0.0003(3) 0.0071(3) 0.0036(3)
O11 0.0223(9) 0.0217(9) 0.0221(10) 0.0060(7) 0.0110(8) 0.0013(7)
O12 0.0258(10) 0.0320(10) 0.0250(11) 0.0123(8) 0.0127(9) 0.0091(8)
O13 0.0207(10) 0.0306(10) 0.0172(10) 0.0015(8) 0.0034(8) -0.0009(8)
C1 0.0089(11) 0.0215(12) 0.0169(13) 0.0005(10) 0.0030(10) 0.0011(9)
C3 0.0199(13) 0.0165(11) 0.0168(13) 0.0058(9) 0.0077(11) 0.0031(10)
C11 0.0221(14) 0.0289(15) 0.0277(17) -0.0012(13) 0.0085(14) -0.0040(12)
C12 0.047(2) 0.0291(16) 0.0196(16) 0.0051(12) 0.0132(16) 0.0037(15)
C13 0.0249(16) 0.0399(18) 0.0311(19) 0.0138(15) 0.0073(15) 0.0095(14)
C14 0.0251(16) 0.0406(19) 0.041(2) 0.0146(16) 0.0139(16) 0.0030(14)
C15 0.0242(15) 0.0245(14) 0.0218(16) -0.0002(12) 0.0062(13) -0.0013(12)
C16 0.0338(17) 0.0337(16) 0.0157(15) 0.0025(12) 0.0084(14) -0.0067(13)

loop_
_atom_type_symbol
_atom_type_description
_atom_type_scat_dispersion_real
_atom_type_scat_dispersion_imag
_atom_type_scat_source
C C 0.0033 0.0016 'International Tables Vol C Tables 4.2.6.8 and 6.1.1.4'
H H 0.0000 0.0000 'International Tables Vol C Tables 4.2.6.8 and 6.1.1.4'
K K 0.2009 0.2494 'International Tables Vol C Tables 4.2.6.8 and 6.1.1.4'
O O 0.0106 0.0060 'International Tables Vol C Tables 4.2.6.8 and 6.1.1.4'
S S 0.1246 0.1234 'International Tables Vol C Tables 4.2.6.8 and 6.1.1.4'

loop_
_exptl_crystal_face_index_h
_exptl_crystal_face_index_k
_exptl_crystal_face_index_l
_exptl_crystal_face_perp_dist
_exptl_oxdiff_crystal_face_indexfrac_h
_exptl_oxdiff_crystal_face_indexfrac_k
_exptl_oxdiff_crystal_face_indexfrac_l
_exptl_oxdiff_crystal_face_x
_exptl_oxdiff_crystal_face_y
_exptl_oxdiff_crystal_face_z
0 1 1 0.0100 0.0014 1.0003 0.9987 -0.0695 -0.0723 -0.0038
-1 1 0 0.1005 -0.9998 1.0001 0.0004 0.0378 -0.0795 0.0459
1 -1 0 0.1305 0.9998 -1.0001 -0.0004 -0.0378 0.0795 -0.0459
-1 0 1 0.2274 -1.0002 0.0007 1.0008 -0.0327 -0.0187 0.0782
0 1 0 0.0726 0.0009 0.9998 -0.0009 0.0005 -0.0665 -0.0181
0 -1 0 0.0955 -0.0009 -0.9998 0.0009 -0.0005 0.0665 0.0181
0 -1 -1 0.0100 -0.0014 -1.0003 -0.9987 0.0695 0.0723 0.0038

loop_
_geom_angle_atom_site_label_1
_geom_angle_atom_site_label_2
_geom_angle_atom_site_label_3
_geom_angle
_geom_angle_site_symmetry_1
_geom_angle_site_symmetry_3
O11 K1 O12 77.28(5) . .
O11 K1 S1 119.69(5) . .
O12 K1 S1 108.30(4) . .
O11 K1 C1 138.26(5) . 2_666
O12 K1 C1 119.61(6) . 2_666
S1 K1 C1 92.46(5) . 2_666
O11 K1 S2 84.62(4) . .
O12 K1 S2 143.24(5) . .
S1 K1 S2 54.707(17) . .
C1 K1 S2 95.12(4) 2_666 .
O11 K1 S4 108.12(4) . 2_666
O12 K1 S4 79.58(5) . 2_666
S1 K1 S4 132.16(2) . 2_666
C1 K1 S4 47.88(4) 2_666 2_666
S2 K1 S4 136.89(2) . 2_666
O11 K1 S1 117.07(4) . 2_666
O12 K1 S1 145.45(5) . 2_666
S1 K1 S1 91.96(2) . 2_666
C1 K1 S1 29.19(4) 2_666 2_666
S2 K1 S1 71.297(19) . 2_666
S4 K1 S1 66.222(18) 2_666 2_666
O11 K1 S2 166.00(4) . 2_666
O12 K1 S2 108.89(4) . 2_666
S1 K1 S2 71.10(2) . 2_666
C1 K1 S2 27.76(4) 2_666 2_666
S2 K1 S2 96.28(2) . 2_666
S4 K1 S2 62.039(19) 2_666 2_666
S1 K1 S2 50.888(16) 2_666 2_666
O11 K1 S11 19.23(3) . .
O12 K1 S11 91.55(4) . .
S1 K1 S11 127.33(2) . .
C1 K1 S11 119.62(4) 2_666 .
S2 K1 S11 80.085(18) . .
S4 K1 S11 98.61(2) 2_666 .
S1 K1 S11 98.074(18) 2_666 .
S2 K1 S11 147.23(2) 2_666 .
O11 K1 S12 96.09(4) . .
O12 K1 S12 18.88(4) . .
S1 K1 S12 100.390(19) . .
C1 K1 S12 103.92(4) 2_666 .
S2 K1 S12 149.60(2) . .
S4 K1 S12 71.750(18) 2_666 .
S1 K1 S12 132.43(2) 2_666 .
S2 K1 S12 90.186(19) 2_666 .
S11 K1 S12 109.455(18) . .
O11 K1 K2 39.24(3) . .
O12 K1 K2 38.49(4) . .
S1 K1 K2 125.59(2) . .
C1 K1 K2 138.14(5) 2_666 .
S2 K1 K2 119.87(2) . .
S4 K1 K2 90.472(18) 2_666 .
S1 K1 K2 141.17(2) 2_666 .
S2 K1 K2 143.65(2) 2_666 .
S11 K1 K2 53.283(13) . .
S12 K1 K2 57.045(14) . .
O11 K1 K1 133.03(4) . 2_666
O12 K1 K1 146.16(4) . 2_666
S1 K1 K1 48.020(15) . 2_666
C1 K1 K1 51.71(4) 2_666 2_666
S2 K1 K1 50.232(15) . 2_666
S4 K1 K1 99.57(2) 2_666 2_666
S1 K1 K1 43.943(14) 2_666 2_666
S2 K1 K1 46.043(15) 2_666 2_666
S11 K1 K1 121.70(2) . 2_666
S12 K1 K1 128.84(2) . 2_666
K2 K1 K1 169.60(2) . 2_666
O12 K2 O11 77.63(5) . .
O12 K2 O13 156.50(5) . .
O11 K2 O13 79.93(5) . .
O12 K2 O13 100.94(6) . 2_756
O11 K2 O13 77.99(5) . 2_756
O13 K2 O13 80.96(6) . 2_756
O12 K2 S1 105.57(4) . 2_766
O11 K2 S1 119.03(5) . 2_766
O13 K2 S1 79.47(4) . 2_766
O13 K2 S1 150.94(4) 2_756 2_766
O12 K2 S3 84.66(4) . 2_766
O11 K2 S3 162.29(4) . 2_766
O13 K2 S3 117.61(4) . 2_766
O13 K2 S3 105.96(4) 2_756 2_766
S1 K2 S3 65.527(18) 2_766 2_766
O12 K2 S11 139.83(5) . 2_756
O11 K2 S11 129.61(4) . 2_756
O13 K2 S11 62.27(4) . 2_756
O13 K2 S11 64.88(4) 2_756 2_756
S1 K2 S11 86.97(2) 2_766 2_756
S3 K2 S11 65.774(17) 2_766 2_756
O12 K2 S11 96.07(4) . .
O11 K2 S11 22.67(3) . .
O13 K2 S11 64.05(3) . .
O13 K2 S11 61.13(4) 2_756 .
S1 K2 S11 126.23(2) 2_766 .
S3 K2 S11 167.01(2) 2_766 .
S11 K2 S11 106.970(17) 2_756 .
O12 K2 S13 138.18(5) . .
O11 K2 S13 68.21(4) . .
O13 K2 S13 20.54(4) . .
O13 K2 S13 94.95(4) 2_756 .
S1 K2 S13 72.930(18) 2_766 .
S3 K2 S13 127.51(2) 2_766 .
S11 K2 S13 81.855(18) 2_756 .
S11 K2 S13 58.886(16) . .
O12 K2 S13 94.23(5) . 2_756
O11 K2 S13 94.92(4) . 2_756
O13 K2 S13 94.53(4) . 2_756
O13 K2 S13 20.13(3) 2_756 2_756
S1 K2 S13 143.35(2) 2_766 2_756
S3 K2 S13 86.518(19) 2_766 2_756
S11 K2 S13 59.073(17) 2_756 2_756
S11 K2 S13 80.493(17) . 2_756
S13 K2 S13 111.607(17) . 2_756
O12 K2 K1 39.05(3) . .
O11 K2 K1 39.03(4) . .
O13 K2 K1 118.96(4) . .
O13 K2 K1 85.00(4) 2_756 .
S1 K2 K1 123.39(2) 2_766 .
S3 K2 K1 123.39(2) 2_766 .
S11 K2 K1 149.64(2) 2_756 .
S11 K2 K1 57.254(14) . .
S13 K2 K1 105.654(17) . .
S13 K2 K1 91.321(17) 2_756 .
O12 K2 K2 136.53(4) . 2_756
O11 K2 K2 75.41(4) . 2_756
O13 K2 K2 40.67(4) . 2_756
O13 K2 K2 40.29(4) 2_756 2_756
S1 K2 K2 117.21(2) 2_766 2_756
S3 K2 K2 119.00(2) 2_766 2_756
S11 K2 K2 54.209(15) 2_756 2_756
S11 K2 K2 52.761(14) . 2_756
S13 K2 K2 56.208(16) . 2_756
S13 K2 K2 55.398(16) 2_756 2_756
K1 K2 K2 105.040(17) . 2_756
C1 S1 K1 90.75(8) . .
C1 S1 K2 99.95(8) . 2_766
K1 S1 K2 111.01(2) . 2_766
C1 S1 K1 69.72(8) . 2_666
K1 S1 K1 88.04(2) . 2_666
K2 S1 K1 158.88(3) 2_766 2_666
C1 S2 K1 86.59(9) . .
C1 S2 K1 65.73(8) . 2_666
K1 S2 K1 83.72(2) . 2_666
C3 S3 K2 99.27(8) . 2_766
C3 S4 K1 93.90(9) . 2_666
O11 S11 C12 106.13(12) . .
O11 S11 C11 106.16(13) . .
C12 S11 C11 97.84(16) . .
O11 S11 K2 116.78(7) . 2_756
C12 S11 K2 127.81(11) . 2_756
C11 S11 K2 97.36(11) . 2_756
O11 S11 K2 43.78(6) . .
C12 S11 K2 141.85(11) . .
C11 S11 K2 111.75(10) . .
K2 S11 K2 73.030(17) 2_756 .
O11 S11 K1 36.05(7) . .
C12 S11 K1 99.13(11) . .
C11 S11 K1 72.19(10) . .
K2 S11 K1 133.04(2) 2_756 .
K2 S11 K1 69.464(15) . .
O12 S12 C14 105.70(14) . .
O12 S12 C13 105.23(13) . .
C14 S12 C13 97.24(16) . .
O12 S12 K1 35.46(6) . .
C14 S12 K1 118.66(13) . .
C13 S12 K1 70.99(10) . .
O13 S13 C16 105.62(13) . .
O13 S13 C15 106.97(12) . .
C16 S13 C15 97.09(14) . .
O13 S13 K2 40.16(7) . .
C16 S13 K2 139.95(11) . .
C15 S13 K2 111.22(10) . .
O13 S13 K2 39.63(6) . 2_756
C16 S13 K2 71.70(11) . 2_756
C15 S13 K2 130.77(10) . 2_756
K2 S13 K2 68.393(18) . 2_756
S11 O11 K1 124.72(9) . .
S11 O11 K2 113.55(9) . .
K1 O11 K2 101.73(5) . .
S12 O12 K2 130.47(9) . .
S12 O12 K1 125.67(9) . .
K2 O12 K1 102.46(5) . .
S13 O13 K2 119.31(9) . .
S13 O13 K2 120.24(8) . 2_756
K2 O13 K2 99.04(6) . 2_756
C3 C1 S2 117.02(16) . .
C3 C1 S1 115.66(16) . .
S2 C1 S1 127.28(15) . .
C3 C1 K1 101.82(14) . 2_666
S2 C1 K1 86.51(9) . 2_666
S1 C1 K1 81.09(9) . 2_666
C1 C3 S3 116.87(17) . .
C1 C3 S4 115.54(18) . .
S3 C3 S4 127.59(16) . .
S11 C11 H11A 108.6(16) . .
S11 C11 H11B 110(2) . .
H11A C11 H11B 110(2) . .
S11 C11 H11C 107(2) . .
H11A C11 H11C 111(2) . .
H11B C11 H11C 110(3) . .
S11 C12 H12A 106.8(15) . .
S11 C12 H12B 105.5(19) . .
H12A C12 H12B 114(2) . .
S11 C12 H12C 109.7(17) . .
H12A C12 H12C 117(2) . .
H12B C12 H12C 103(3) . .
S12 C13 H13A 104.4(17) . .
S12 C13 H13B 108.6(17) . .
H13A C13 H13B 111(2) . .
S12 C13 H13C 109(2) . .
H13A C13 H13C 111(3) . .
H13B C13 H13C 112(3) . .
S12 C14 H14A 102.8(18) . .
S12 C14 H14B 107.2(17) . .
H14A C14 H14B 114(2) . .
S12 C14 H14C 108(2) . .
H14A C14 H14C 112(2) . .
H14B C14 H14C 113(3) . .
S13 C15 H15A 109.2(16) . .
S13 C15 H15B 109.1(17) . .
H15A C15 H15B 110(2) . .
S13 C15 H15C 109.7(16) . .
H15A C15 H15C 104(2) . .
H15B C15 H15C 115(2) . .
S13 C16 H16A 109.2(14) . .
S13 C16 H16B 104.7(16) . .
H16A C16 H16B 114(2) . .
S13 C16 H16C 104.4(15) . .
H16A C16 H16C 112(2) . .
H16B C16 H16C 112(2) . .

loop_
_geom_bond_atom_site_label_1
_geom_bond_atom_site_label_2
_geom_bond_distance
_geom_bond_site_symmetry_2
K1 O11 2.6980(18) .
K1 O12 2.7068(16) .
K1 S1 3.2146(9) .
K1 C1 3.270(2) 2_666
K1 S2 3.3528(9) .
K1 S4 3.3645(9) 2_666
K1 S1 3.4436(8) 2_666
K1 S2 3.5800(9) 2_666
K1 S11 3.7679(8) .
K1 S12 3.7909(8) .
K1 K2 4.1952(7) .
K1 K1 4.6297(10) 2_666
K2 O12 2.6738(18) .
K2 O11 2.7105(16) .
K2 O13 2.7725(18) .
K2 O13 2.7943(18) 2_756
K2 S1 3.2473(8) 2_766
K2 S3 3.4327(8) 2_766
K2 S11 3.5246(8) 2_756
K2 S11 3.5911(7) .
K2 S13 3.7488(9) .
K2 S13 3.7850(9) 2_756
K2 K2 4.2344(10) 2_756
S1 C1 1.700(2) .
S1 K2 3.2473(8) 2_766
S1 K1 3.4436(8) 2_666
S2 C1 1.671(2) .
S2 K1 3.5800(9) 2_666
S3 C3 1.678(3) .
S3 K2 3.4327(8) 2_766
S4 C3 1.686(2) .
S4 K1 3.3644(9) 2_666
S11 O11 1.5096(16) .
S11 C12 1.779(3) .
S11 C11 1.779(3) .
S11 K2 3.5245(8) 2_756
S12 O12 1.5097(17) .
S12 C14 1.775(3) .
S12 C13 1.777(3) .
S13 O13 1.5080(19) .
S13 C16 1.786(3) .
S13 C15 1.788(3) .
S13 K2 3.7850(9) 2_756
O13 K2 2.7943(18) 2_756
C1 C3 1.496(3) .
C1 K1 3.270(2) 2_666
C11 H11A 1.01(3) .
C11 H11B 0.86(3) .
C11 H11C 0.97(3) .
C12 H12A 0.94(3) .
C12 H12B 0.93(3) .
C12 H12C 0.99(3) .
C13 H13A 0.94(3) .
C13 H13B 0.90(3) .
C13 H13C 0.92(3) .
C14 H14A 0.97(3) .
C14 H14B 0.93(3) .
C14 H14C 0.87(3) .
C15 H15A 0.91(3) .
C15 H15B 0.88(3) .
C15 H15C 0.97(3) .
C16 H16A 1.01(3) .
C16 H16B 0.94(3) .
C16 H16C 1.01(3) .
